data_1518570
loop_
_publ_author_name
'Scully, Stephen S.'
'Zheng, Shao-Liang'
'Wagner, Bridget K.'
'Schreiber, Stuart L.'

_publ_section_title
;
 Synthesis of Oxazocenones via Gold(I)-Catalyzed 8-Endo-Dig
 Hydroalkoxylation of Alkynamides.
;
_journal_issue 3
_journal_name_full 'Organic letters'
_journal_page_first 418
_journal_page_last 421
_journal_paper_doi 10.1021/ol503273v
_journal_volume 17
_journal_year 2015
_chemical_formula_sum 'C13 H15 N O2'
_chemical_formula_weight 217.26
_chemical_name_systematic
;
 ?
;
_space_group_crystal_system orthorhombic
_space_group_IT_number 19
_space_group_name_Hall 'P 2ac 2ab'
_space_group_name_H-M_alt 'P 21 21 21'
_symmetry_space_group_name_Hall 'P 2ac 2ab'
_symmetry_space_group_name_H-M 'P 21 21 21'
_atom_sites_solution_hydrogens geom
_audit_creation_method SHELXL-2014
_cell_angle_alpha 90
_cell_angle_beta 90
_cell_angle_gamma 90
_cell_formula_units_Z 4
_cell_length_a 9.0807(2)
_cell_length_b 9.5935(2)
_cell_length_c 12.8440(2)
_cell_measurement_reflns_used 9875
_cell_measurement_temperature 100(2)
_cell_measurement_theta_max 66.6
_cell_measurement_theta_min 3.44
_cell_volume 1118.91(4)
_computing_cell_refinement 'SAINT 8.30C (Bruker-AXS, 2014)'
_computing_data_collection 'APEX2 v2014.3.0 (Bruker-AXS, 2014)'
_computing_data_reduction 'SAINT 8.30C (Bruker-AXS, 2014)'
_computing_molecular_graphics 'Bruker SHELXTL (Sheldrick, 2008)'
_computing_publication_material 'Bruker SHELXTL (Sheldrick, 2008)'
_computing_structure_refinement 'SHELXL-2014 (Sheldrick, 2008)'
_computing_structure_solution 'SHELXS-2014 (Sheldrick, 2008)'
_diffrn_ambient_temperature 100(2)
_diffrn_measured_fraction_theta_full 0.981
_diffrn_measured_fraction_theta_max 0.998
_diffrn_measurement_device_type
;
Bruker D8 goniometer with CCD area detector  
;
_diffrn_measurement_method 'omega and phi scans'
_diffrn_radiation_monochromator graphite
_diffrn_radiation_source 'I\mS microfocus tube'
_diffrn_radiation_type CuK\a
_diffrn_radiation_wavelength 1.54178
_diffrn_reflns_av_R_equivalents 0.0276
_diffrn_reflns_av_unetI/netI 0.0116
_diffrn_reflns_Laue_measured_fraction_full 0.981
_diffrn_reflns_Laue_measured_fraction_max 0.998
_diffrn_reflns_limit_h_max 10
_diffrn_reflns_limit_h_min -10
_diffrn_reflns_limit_k_max 11
_diffrn_reflns_limit_k_min -11
_diffrn_reflns_limit_l_max 15
_diffrn_reflns_limit_l_min -14
_diffrn_reflns_number 16864
_diffrn_reflns_point_group_measured_fraction_full 0.977
_diffrn_reflns_point_group_measured_fraction_max 0.996
_diffrn_reflns_theta_full 67.679
_diffrn_reflns_theta_max 66.621
_diffrn_reflns_theta_min 5.756
_exptl_absorpt_coefficient_mu 0.701
_exptl_absorpt_correction_T_max 0.7528
_exptl_absorpt_correction_T_min 0.6897
_exptl_absorpt_correction_type multi-scan
_exptl_absorpt_process_details SADABS
_exptl_crystal_colour colorless
_exptl_crystal_density_diffrn 1.290
_exptl_crystal_description block
_exptl_crystal_F_000 464
_exptl_crystal_size_max 0.160
_exptl_crystal_size_mid 0.140
_exptl_crystal_size_min 0.100
_refine_diff_density_max 0.152
_refine_diff_density_min -0.130
_refine_diff_density_rms 0.031
_refine_ls_abs_structure_details
;
 Flack x determined using 809 quotients [(I+)-(I-)]/[(I+)+(I-)]
 (Parsons, Flack and Wagner, Acta Cryst. B69 (2013) 249-259).
;
_refine_ls_abs_structure_Flack -0.03(5)
_refine_ls_extinction_coef 0.0157(11)
_refine_ls_extinction_expression Fc^*^=kFc[1+0.001xFc^2^\l^3^/sin(2\q)]^-1/4^
_refine_ls_extinction_method SHELXL
_refine_ls_goodness_of_fit_ref 1.052
_refine_ls_hydrogen_treatment constr
_refine_ls_matrix_type full
_refine_ls_number_parameters 147
_refine_ls_number_reflns 1973
_refine_ls_number_restraints 0
_refine_ls_restrained_S_all 1.052
_refine_ls_R_factor_all 0.0242
_refine_ls_R_factor_gt 0.0241
_refine_ls_shift/su_max 0.000
_refine_ls_shift/su_mean 0.000
_refine_ls_structure_factor_coef Fsqd
_refine_ls_weighting_details 'w=1/[\s^2^(Fo^2^)+(0.0346P)^2^+0.2189P] where P=(Fo^2^+2Fc^2^)/3'
_refine_ls_weighting_scheme calc
_refine_ls_wR_factor_gt 0.0629
_refine_ls_wR_factor_ref 0.0630
_reflns_Friedel_coverage 0.699
_reflns_Friedel_fraction_full 0.972
_reflns_Friedel_fraction_max 0.994
_reflns_number_gt 1966
_reflns_number_total 1973
_reflns_threshold_expression 'I > 2\s(I)'
_cod_data_source_file ol503273v_si_006.cif
_cod_data_source_block SSS-2-23B
_cod_depositor_comments 'Adding full bibliography for 1518568--1518572.cif.'
_cod_database_code 1518570
_shelx_space_group_comment
;
The symmetry employed for this shelxl refinement is uniquely defined
by the following loop, which should always be used as a source of
symmetry information in preference to the above space-group names.
They are only intended as comments.
;
_shelx_estimated_absorpt_t_min 0.896
_shelx_estimated_absorpt_t_max 0.933
_shelxl_version_number 2014-3

loop_
_space_group_symop_operation_xyz
'x, y, z'
'-x+1/2, -y, z+1/2'
'-x, y+1/2, -z+1/2'
'x+1/2, -y+1/2, -z'

loop_
_atom_site_label
_atom_site_type_symbol
_atom_site_fract_x
_atom_site_fract_y
_atom_site_fract_z
_atom_site_U_iso_or_equiv
_atom_site_adp_type
_atom_site_occupancy
_atom_site_site_symmetry_order
_atom_site_calc_flag
_atom_site_refinement_flags_posn
_atom_site_refinement_flags_adp
C1 C 0.68238(17) 0.57588(16) 0.47758(11) 0.0203(3) Uani 1 1 d . .
C2 C 0.53815(17) 0.56046(16) 0.42365(11) 0.0198(3) Uani 1 1 d . .
H2 H 0.4761 0.6393 0.4323 0.024 Uiso 1 1 calc R U
C3 C 0.47611(16) 0.45977(15) 0.36534(11) 0.0185(3) Uani 1 1 d . .
C4 C 0.69249(17) 0.31369(19) 0.34576(13) 0.0264(4) Uani 1 1 d . .
H4A H 0.7445 0.4041 0.3406 0.032 Uiso 1 1 calc R U
H4B H 0.7278 0.2531 0.2886 0.032 Uiso 1 1 calc R U
C5 C 0.72739(19) 0.24646(18) 0.44901(14) 0.0295(4) Uani 1 1 d . .
H5A H 0.8353 0.2346 0.4554 0.035 Uiso 1 1 calc R U
H5B H 0.6818 0.1528 0.4516 0.035 Uiso 1 1 calc R U
C6 C 0.67165(18) 0.33265(17) 0.53979(13) 0.0245(4) Uani 1 1 d . .
H6A H 0.5630 0.3391 0.5361 0.029 Uiso 1 1 calc R U
H6B H 0.6978 0.2856 0.6059 0.029 Uiso 1 1 calc R U
C7 C 0.32409(17) 0.47344(15) 0.32305(12) 0.0187(3) Uani 1 1 d . .
C8 C 0.21842(17) 0.55299(16) 0.37527(12) 0.0215(3) Uani 1 1 d . .
H8 H 0.2436 0.5983 0.4386 0.026 Uiso 1 1 calc R U
C9 C 0.07730(18) 0.56637(18) 0.33558(13) 0.0257(4) Uani 1 1 d . .
H9 H 0.0065 0.6214 0.3713 0.031 Uiso 1 1 calc R U
C10 C 0.03938(18) 0.49940(18) 0.24373(13) 0.0267(4) Uani 1 1 d . .
H10 H -0.0574 0.5087 0.2165 0.032 Uiso 1 1 calc R U
C11 C 0.14253(18) 0.41892(18) 0.19165(13) 0.0251(4) Uani 1 1 d . .
H11 H 0.1161 0.3730 0.1288 0.030 Uiso 1 1 calc R U
C12 C 0.28429(17) 0.40516(16) 0.23091(12) 0.0213(3) Uani 1 1 d . .
H12 H 0.3544 0.3493 0.1952 0.026 Uiso 1 1 calc R U
C13 C 0.87563(18) 0.4935(2) 0.59132(14) 0.0290(4) Uani 1 1 d . .
H13A H 0.9556 0.4831 0.5407 0.043 Uiso 1 1 calc R U
H13B H 0.8871 0.4242 0.6468 0.043 Uiso 1 1 calc R U
H13C H 0.8789 0.5873 0.6214 0.043 Uiso 1 1 calc R U
N1 N 0.73426(15) 0.47267(14) 0.53923(10) 0.0217(3) Uani 1 1 d . .
O1 O 0.74826(13) 0.68854(12) 0.47071(9) 0.0275(3) Uani 1 1 d . .
O2 O 0.53595(12) 0.33601(11) 0.33470(8) 0.0224(3) Uani 1 1 d . .

loop_
_atom_site_aniso_label
_atom_site_aniso_U_11
_atom_site_aniso_U_22
_atom_site_aniso_U_33
_atom_site_aniso_U_23
_atom_site_aniso_U_13
_atom_site_aniso_U_12
C1 0.0224(7) 0.0214(7) 0.0173(7) -0.0038(6) 0.0028(6) 0.0000(6)
C2 0.0218(7) 0.0179(7) 0.0198(7) 0.0013(6) 0.0012(6) 0.0024(6)
C3 0.0211(7) 0.0174(7) 0.0171(7) 0.0025(6) 0.0028(6) 0.0013(6)
C4 0.0185(7) 0.0291(8) 0.0315(9) -0.0101(7) 0.0005(7) 0.0056(7)
C5 0.0230(8) 0.0243(8) 0.0414(9) -0.0038(7) -0.0062(7) 0.0056(7)
C6 0.0224(8) 0.0235(8) 0.0275(8) 0.0063(7) -0.0034(6) 0.0004(7)
C7 0.0211(7) 0.0167(7) 0.0183(7) 0.0038(6) 0.0008(6) -0.0009(6)
C8 0.0239(8) 0.0205(7) 0.0201(7) 0.0018(6) 0.0019(6) 0.0004(6)
C9 0.0226(8) 0.0272(8) 0.0274(8) 0.0054(7) 0.0038(7) 0.0046(7)
C10 0.0193(8) 0.0338(9) 0.0269(8) 0.0095(7) -0.0022(7) -0.0013(7)
C11 0.0259(8) 0.0296(8) 0.0199(7) 0.0036(7) -0.0028(6) -0.0062(7)
C12 0.0232(8) 0.0209(7) 0.0198(7) 0.0022(6) 0.0031(6) -0.0010(6)
C13 0.0232(8) 0.0373(9) 0.0265(8) -0.0005(7) -0.0054(7) -0.0007(7)
N1 0.0197(6) 0.0241(7) 0.0212(6) -0.0008(5) -0.0025(5) -0.0006(6)
O1 0.0297(6) 0.0223(6) 0.0305(6) -0.0020(5) -0.0019(5) -0.0060(5)
O2 0.0190(5) 0.0214(5) 0.0268(6) -0.0060(5) -0.0014(5) 0.0035(4)

loop_
_atom_type_symbol
_atom_type_description
_atom_type_scat_dispersion_real
_atom_type_scat_dispersion_imag
_atom_type_scat_source
C C 0.0181 0.0091 'International Tables Vol C Tables 4.2.6.8 and 6.1.1.4'
H H 0.0000 0.0000 'International Tables Vol C Tables 4.2.6.8 and 6.1.1.4'
N N 0.0311 0.0180 'International Tables Vol C Tables 4.2.6.8 and 6.1.1.4'
O O 0.0492 0.0322 'International Tables Vol C Tables 4.2.6.8 and 6.1.1.4'

loop_
_geom_angle_atom_site_label_1
_geom_angle_atom_site_label_2
_geom_angle_atom_site_label_3
_geom_angle
O1 C1 N1 120.82(14)
O1 C1 C2 118.58(14)
N1 C1 C2 120.40(14)
C3 C2 C1 134.30(14)
C3 C2 H2 112.9
C1 C2 H2 112.9
C2 C3 O2 128.22(14)
C2 C3 C7 121.86(14)
O2 C3 C7 109.92(13)
O2 C4 C5 110.89(14)
O2 C4 H4A 109.5
C5 C4 H4A 109.5
O2 C4 H4B 109.5
C5 C4 H4B 109.5
H4A C4 H4B 108.0
C4 C5 C6 111.88(14)
C4 C5 H5A 109.2
C6 C5 H5A 109.2
C4 C5 H5B 109.2
C6 C5 H5B 109.2
H5A C5 H5B 107.9
N1 C6 C5 111.61(14)
N1 C6 H6A 109.3
C5 C6 H6A 109.3
N1 C6 H6B 109.3
C5 C6 H6B 109.3
H6A C6 H6B 108.0
C8 C7 C12 118.94(14)
C8 C7 C3 120.63(14)
C12 C7 C3 120.42(14)
C9 C8 C7 120.61(15)
C9 C8 H8 119.7
C7 C8 H8 119.7
C8 C9 C10 119.99(16)
C8 C9 H9 120.0
C10 C9 H9 120.0
C11 C10 C9 120.06(15)
C11 C10 H10 120.0
C9 C10 H10 120.0
C10 C11 C12 120.27(15)
C10 C11 H11 119.9
C12 C11 H11 119.9
C11 C12 C7 120.11(15)
C11 C12 H12 119.9
C7 C12 H12 119.9
N1 C13 H13A 109.5
N1 C13 H13B 109.5
H13A C13 H13B 109.5
N1 C13 H13C 109.5
H13A C13 H13C 109.5
H13B C13 H13C 109.5
C1 N1 C6 122.77(13)
C1 N1 C13 118.27(13)
C6 N1 C13 117.80(13)
C3 O2 C4 119.52(12)

loop_
_geom_bond_atom_site_label_1
_geom_bond_atom_site_label_2
_geom_bond_distance
C1 O1 1.238(2)
C1 N1 1.353(2)
C1 C2 1.489(2)
C2 C3 1.346(2)
C2 H2 0.9500
C3 O2 1.3638(18)
C3 C7 1.489(2)
C4 O2 1.4446(18)
C4 C5 1.508(2)
C4 H4A 0.9900
C4 H4B 0.9900
C5 C6 1.516(2)
C5 H5A 0.9900
C5 H5B 0.9900
C6 N1 1.459(2)
C6 H6A 0.9900
C6 H6B 0.9900
C7 C8 1.397(2)
C7 C12 1.400(2)
C8 C9 1.385(2)
C8 H8 0.9500
C9 C10 1.387(3)
C9 H9 0.9500
C10 C11 1.386(2)
C10 H10 0.9500
C11 C12 1.389(2)
C11 H11 0.9500
C12 H12 0.9500
C13 N1 1.461(2)
C13 H13A 0.9800
C13 H13B 0.9800
C13 H13C 0.9800

loop_
_geom_torsion_atom_site_label_1
_geom_torsion_atom_site_label_2
_geom_torsion_atom_site_label_3
_geom_torsion_atom_site_label_4
_geom_torsion
O1 C1 C2 C3 136.35(18)
N1 C1 C2 C3 -48.7(2)
C1 C2 C3 O2 -2.5(3)
C1 C2 C3 C7 178.37(15)
O2 C4 C5 C6 -57.43(18)
C4 C5 C6 N1 -58.29(18)
C2 C3 C7 C8 -28.8(2)
O2 C3 C7 C8 151.95(13)
C2 C3 C7 C12 152.04(15)
O2 C3 C7 C12 -27.22(18)
C12 C7 C8 C9 -1.2(2)
C3 C7 C8 C9 179.60(14)
C7 C8 C9 C10 0.6(2)
C8 C9 C10 C11 0.1(2)
C9 C10 C11 C12 -0.2(2)
C10 C11 C12 C7 -0.5(2)
C8 C7 C12 C11 1.1(2)
C3 C7 C12 C11 -179.69(13)
O1 C1 N1 C6 -171.94(14)
C2 C1 N1 C6 13.2(2)
O1 C1 N1 C13 -4.5(2)
C2 C1 N1 C13 -179.34(13)
C5 C6 N1 C1 80.13(18)
C5 C6 N1 C13 -87.34(17)
C2 C3 O2 C4 -13.4(2)
C7 C3 O2 C4 165.82(13)
C5 C4 O2 C3 91.87(16)
